data_7226372
loop_
_publ_author_name
'Gao, Enjun'
'Sun, Na'
'Zhan, Yang'
'Qiu, Xue'
'Ding, Yuqing'
'Zhang, Shaozhong'
'Zhu, Mingchang'

_publ_section_title
;
 Spiral frameworks firstly constructed by 1,2-phenylene-dioxydiacetic acid
 as highly sensitive and selective luminescent probes to detect PO43- ions
 in aqueous solutions
;
_journal_name_full 'RSC Adv.'
_journal_paper_doi 10.1039/C6RA13361D
_journal_year 2016
_chemical_formula_sum 'C10 H12 Ce N O11'
_chemical_formula_weight 462.33
_space_group_crystal_system monoclinic
_space_group_IT_number 14
_space_group_name_Hall '-P 2ybc'
_space_group_name_H-M_alt 'P 1 21/c 1'
_symmetry_space_group_name_Hall '-P 2ybc'
_symmetry_space_group_name_H-M 'P 1 21/c 1'
_atom_sites_solution_hydrogens mixed
_audit_creation_method SHELXL-2014/7
_audit_update_record
;
2016-04-07 deposited with the CCDC.
2016-08-24 downloaded from the CCDC.
;
_cell_angle_alpha 90
_cell_angle_beta 115.4770(10)
_cell_angle_gamma 90
_cell_formula_units_Z 4
_cell_length_a 15.4860(7)
_cell_length_b 6.1777(3)
_cell_length_c 16.8851(8)
_cell_measurement_temperature 296(2)
_cell_volume 1458.28(12)
_computing_structure_refinement 'SHELXL-2014/7 (Sheldrick, 2014)'
_diffrn_ambient_temperature 296(2)
_diffrn_measured_fraction_theta_full 0.998
_diffrn_measured_fraction_theta_max 0.985
_diffrn_radiation_type MoK\a
_diffrn_radiation_wavelength 0.71073
_diffrn_reflns_av_R_equivalents 0.0166
_diffrn_reflns_av_unetI/netI 0.0209
_diffrn_reflns_Laue_measured_fraction_full 0.998
_diffrn_reflns_Laue_measured_fraction_max 0.985
_diffrn_reflns_limit_h_max 19
_diffrn_reflns_limit_h_min -19
_diffrn_reflns_limit_k_max 7
_diffrn_reflns_limit_k_min -7
_diffrn_reflns_limit_l_max 21
_diffrn_reflns_limit_l_min -16
_diffrn_reflns_number 8253
_diffrn_reflns_point_group_measured_fraction_full 0.998
_diffrn_reflns_point_group_measured_fraction_max 0.985
_diffrn_reflns_theta_full 25.242
_diffrn_reflns_theta_max 27.375
_diffrn_reflns_theta_min 1.457
_exptl_absorpt_coefficient_mu 3.182
_exptl_crystal_density_diffrn 2.106
_exptl_crystal_F_000 900
_refine_diff_density_max 0.652
_refine_diff_density_min -0.811
_refine_diff_density_rms 0.268
_refine_ls_extinction_method none
_refine_ls_goodness_of_fit_ref 1.303
_refine_ls_hydrogen_treatment mixed
_refine_ls_matrix_type full
_refine_ls_number_parameters 222
_refine_ls_number_reflns 3250
_refine_ls_number_restraints 6
_refine_ls_restrained_S_all 1.302
_refine_ls_R_factor_all 0.0211
_refine_ls_R_factor_gt 0.0165
_refine_ls_shift/su_max 0.001
_refine_ls_shift/su_mean 0.000
_refine_ls_structure_factor_coef Fsqd
_refine_ls_weighting_details 'w=1/[\s^2^(Fo^2^)+(0.0400P)^2^] where P=(Fo^2^+2Fc^2^)/3'
_refine_ls_weighting_scheme calc
_refine_ls_wR_factor_gt 0.0469
_refine_ls_wR_factor_ref 0.0717
_reflns_Friedel_coverage 0.000
_reflns_number_gt 3020
_reflns_number_total 3250
_reflns_threshold_expression 'I > 2\s(I)'
_cod_data_source_file c6ra13361d2.cif
_cod_data_source_block 1s5
_cod_database_code 7226372
_shelx_shelxl_version_number 2014/7
_shelx_space_group_comment
;
The symmetry employed for this shelxl refinement is uniquely defined
by the following loop, which should always be used as a source of
symmetry information in preference to the above space-group names.
They are only intended as comments.
;

loop_
_space_group_symop_operation_xyz
'x, y, z'
'-x, y+1/2, -z+1/2'
'-x, -y, -z'
'x, -y-1/2, z-1/2'

loop_
_atom_site_label
_atom_site_type_symbol
_atom_site_fract_x
_atom_site_fract_y
_atom_site_fract_z
_atom_site_U_iso_or_equiv
_atom_site_adp_type
_atom_site_occupancy
_atom_site_site_symmetry_order
_atom_site_calc_flag
_atom_site_refinement_flags_posn
_atom_site_refinement_flags_adp
Ce1 Ce 0.34766(2) 0.54022(3) 0.09281(2) 0.01510(8) Uani 1 1 d . .
C1 C 0.1265(2) 0.5949(5) 0.11738(19) 0.0190(6) Uani 1 1 d . .
C2 C 0.0309(2) 0.6409(6) 0.0899(2) 0.0267(7) Uani 1 1 d . .
H2 H 0.0019 0.7475 0.0479 0.032 Uiso 1 1 calc R U
C3 C -0.0218(3) 0.5288(6) 0.1248(3) 0.0332(8) Uani 1 1 d . .
H3 H -0.0863 0.5604 0.1062 0.040 Uiso 1 1 calc R U
C4 C 0.0207(2) 0.3708(7) 0.1868(2) 0.0359(8) Uani 1 1 d . .
H4 H -0.0154 0.2950 0.2096 0.043 Uiso 1 1 calc R U
C5 C 0.1179(2) 0.3233(6) 0.2157(2) 0.0309(8) Uani 1 1 d . .
H5 H 0.1468 0.2174 0.2581 0.037 Uiso 1 1 calc R U
C6 C 0.1705(2) 0.4360(5) 0.1806(2) 0.0203(6) Uani 1 1 d . .
C7 C 0.3204(2) 0.2728(6) 0.2776(2) 0.0260(7) Uani 1 1 d . .
H7A H 0.2907 0.1318 0.2716 0.031 Uiso 1 1 calc R U
H7B H 0.3231 0.3407 0.3304 0.031 Uiso 1 1 calc R U
C8 C 0.4199(2) 0.2483(5) 0.28364(19) 0.0224(6) Uani 1 1 d . .
C9 C 0.1563(2) 0.9148(5) 0.0520(2) 0.0268(7) Uani 1 1 d . .
H9A H 0.1355 0.9929 0.0905 0.032 Uiso 1 1 calc R U
H9B H 0.1032 0.9085 -0.0059 0.032 Uiso 1 1 calc R U
C10 C 0.2402(2) 1.0328(5) 0.0469(2) 0.0200(6) Uani 1 1 d . .
N1 N 0.3058(2) 0.6657(5) -0.09611(17) 0.0278(6) Uani 1 1 d . .
O1 O 0.18456(14) 0.6996(3) 0.08472(14) 0.0220(4) Uani 1 1 d . .
O2 O 0.26589(14) 0.4040(4) 0.20276(14) 0.0243(5) Uani 1 1 d . .
O3 O 0.43378(15) 0.3068(4) 0.21902(15) 0.0330(6) Uani 1 1 d . .
O4 O 0.48201(14) 0.1684(4) 0.35259(14) 0.0281(5) Uani 1 1 d . .
O5 O 0.23092(15) 1.2329(3) 0.03714(14) 0.0260(5) Uani 1 1 d . .
O6 O 0.30948(18) 0.9239(4) 0.05105(18) 0.0312(6) Uani 1 1 d . .
O7 O 0.37998(17) 0.7700(5) 0.22664(16) 0.0380(6) Uani 1 1 d D .
O8 O 0.42904(19) 0.2510(4) 0.0431(2) 0.0409(6) Uani 1 1 d D .
O9 O 0.24637(19) 0.5701(5) -0.07615(17) 0.0394(7) Uani 1 1 d . .
O10 O 0.38961(16) 0.6866(4) -0.03657(16) 0.0339(6) Uani 1 1 d . .
O11 O 0.2818(2) 0.7374(5) -0.17009(16) 0.0486(7) Uani 1 1 d . .
H8B H 0.4802(17) 0.263(6) 0.039(3) 0.058 Uiso 1 1 d D U
H8A H 0.409(3) 0.128(3) 0.043(3) 0.058 Uiso 1 1 d D U
H7A' H 0.353(2) 0.756(9) 0.260(2) 0.081(18) Uiso 1 1 d D .
H7B' H 0.4380(9) 0.795(7) 0.250(2) 0.050(13) Uiso 1 1 d D .

loop_
_atom_site_aniso_label
_atom_site_aniso_U_11
_atom_site_aniso_U_22
_atom_site_aniso_U_33
_atom_site_aniso_U_23
_atom_site_aniso_U_13
_atom_site_aniso_U_12
Ce1 0.01292(11) 0.01377(12) 0.01875(11) 0.00007(5) 0.00695(8) -0.00062(5)
C1 0.0162(14) 0.0174(14) 0.0249(15) -0.0027(12) 0.0102(12) -0.0029(11)
C2 0.0160(14) 0.0279(18) 0.0329(17) 0.0044(14) 0.0073(13) 0.0022(13)
C3 0.0158(16) 0.043(2) 0.043(2) 0.0018(16) 0.0144(16) 0.0001(14)
C4 0.0244(17) 0.044(2) 0.047(2) 0.0090(18) 0.0223(16) -0.0020(16)
C5 0.0243(16) 0.035(2) 0.0339(18) 0.0116(15) 0.0135(14) 0.0018(14)
C6 0.0142(14) 0.0205(16) 0.0263(16) 0.0010(12) 0.0087(12) 0.0004(11)
C7 0.0213(15) 0.0311(18) 0.0253(15) 0.0125(13) 0.0098(12) 0.0075(13)
C8 0.0197(14) 0.0209(16) 0.0250(15) 0.0040(12) 0.0082(12) 0.0052(12)
C9 0.0204(16) 0.0161(15) 0.0425(19) 0.0070(14) 0.0124(14) 0.0020(12)
C10 0.0218(16) 0.0139(15) 0.0218(15) -0.0003(11) 0.0069(13) -0.0011(11)
N1 0.0343(15) 0.0265(15) 0.0278(14) 0.0027(11) 0.0184(12) 0.0002(12)
O1 0.0168(10) 0.0170(11) 0.0349(12) 0.0082(9) 0.0137(9) 0.0024(8)
O2 0.0140(10) 0.0304(12) 0.0281(11) 0.0124(10) 0.0088(9) 0.0043(9)
O3 0.0219(11) 0.0485(16) 0.0319(12) 0.0180(11) 0.0147(10) 0.0123(11)
O4 0.0202(11) 0.0357(14) 0.0255(11) 0.0098(10) 0.0072(9) 0.0099(10)
O5 0.0255(11) 0.0142(11) 0.0365(12) 0.0028(9) 0.0118(9) -0.0007(9)
O6 0.0302(13) 0.0169(12) 0.0551(16) 0.0048(11) 0.0266(12) 0.0018(10)
O7 0.0269(13) 0.0541(18) 0.0391(14) -0.0236(13) 0.0200(12) -0.0158(12)
O8 0.0415(15) 0.0243(14) 0.0766(19) -0.0085(14) 0.0439(15) -0.0044(11)
O9 0.0319(14) 0.0549(19) 0.0280(13) 0.0065(12) 0.0097(11) -0.0188(12)
O10 0.0242(12) 0.0423(15) 0.0401(14) 0.0007(11) 0.0183(11) -0.0027(11)
O11 0.0632(18) 0.059(2) 0.0343(14) 0.0216(13) 0.0311(13) 0.0150(15)

loop_
_atom_type_symbol
_atom_type_description
_atom_type_scat_dispersion_real
_atom_type_scat_dispersion_imag
_atom_type_scat_source
C C 0.0033 0.0016 'International Tables Vol C Tables 4.2.6.8 and 6.1.1.4'
H H 0.0000 0.0000 'International Tables Vol C Tables 4.2.6.8 and 6.1.1.4'
N N 0.0061 0.0033 'International Tables Vol C Tables 4.2.6.8 and 6.1.1.4'
O O 0.0106 0.0060 'International Tables Vol C Tables 4.2.6.8 and 6.1.1.4'
Ce Ce -0.2486 2.6331 'International Tables Vol C Tables 4.2.6.8 and 6.1.1.4'

loop_
_geom_angle_atom_site_label_1
_geom_angle_atom_site_label_2
_geom_angle_atom_site_label_3
_geom_angle
_geom_angle_site_symmetry_1
_geom_angle_site_symmetry_3
O3 Ce1 O6 142.17(9) . .
O3 Ce1 O5 85.13(8) . 1_545
O6 Ce1 O5 125.00(8) . 1_545
O3 Ce1 O4 76.89(8) . 2_655
O6 Ce1 O4 83.52(8) . 2_655
O5 Ce1 O4 147.95(8) 1_545 2_655
O3 Ce1 O8 73.08(9) . .
O6 Ce1 O8 132.48(9) . .
O5 Ce1 O8 73.89(8) 1_545 .
O4 Ce1 O8 75.56(8) 2_655 .
O3 Ce1 O7 74.20(10) . .
O6 Ce1 O7 69.37(9) . .
O5 Ce1 O7 126.38(8) 1_545 .
O4 Ce1 O7 73.92(7) 2_655 .
O8 Ce1 O7 139.25(9) . .
O3 Ce1 O9 147.56(9) . .
O6 Ce1 O9 70.24(9) . .
O5 Ce1 O9 69.26(7) 1_545 .
O4 Ce1 O9 114.90(8) 2_655 .
O8 Ce1 O9 80.68(10) . .
O7 Ce1 O9 137.15(10) . .
O3 Ce1 O1 114.46(7) . .
O6 Ce1 O1 61.62(7) . .
O5 Ce1 O1 75.26(7) 1_545 .
O4 Ce1 O1 136.42(7) 2_655 .
O8 Ce1 O1 147.41(8) . .
O7 Ce1 O1 69.92(7) . .
O9 Ce1 O1 78.83(8) . .
O3 Ce1 O10 132.52(7) . .
O6 Ce1 O10 63.74(8) . .
O5 Ce1 O10 109.69(7) 1_545 .
O4 Ce1 O10 67.09(7) 2_655 .
O8 Ce1 O10 68.84(9) . .
O7 Ce1 O10 120.86(9) . .
O9 Ce1 O10 47.81(7) . .
O1 Ce1 O10 112.94(7) . .
O3 Ce1 O2 58.30(7) . .
O6 Ce1 O2 110.97(8) . .
O5 Ce1 O2 63.95(7) 1_545 .
O4 Ce1 O2 123.72(7) 2_655 .
O8 Ce1 O2 116.18(8) . .
O7 Ce1 O2 63.05(8) . .
O9 Ce1 O2 121.23(7) . .
O1 Ce1 O2 56.83(6) . .
O10 Ce1 O2 168.37(7) . .
C2 C1 C6 120.2(3) . .
C2 C1 O1 123.5(3) . .
C6 C1 O1 116.3(2) . .
C1 C2 C3 120.0(3) . .
C4 C3 C2 120.3(3) . .
C3 C4 C5 120.4(3) . .
C6 C5 C4 119.2(3) . .
O2 C6 C5 125.0(3) . .
O2 C6 C1 115.1(3) . .
C5 C6 C1 119.9(3) . .
O2 C7 C8 108.3(2) . .
O4 C8 O3 125.1(3) . .
O4 C8 C7 117.2(3) . .
O3 C8 C7 117.7(2) . .
O1 C9 C10 109.8(2) . .
O6 C10 O5 126.2(3) . .
O6 C10 C9 118.3(3) . .
O5 C10 C9 115.5(3) . .
O11 N1 O9 120.6(3) . .
O11 N1 O10 122.3(3) . .
O9 N1 O10 117.1(3) . .
C1 O1 C9 116.1(2) . .
C1 O1 Ce1 124.43(17) . .
C9 O1 Ce1 119.24(17) . .
C6 O2 C7 118.6(2) . .
C6 O2 Ce1 121.20(17) . .
C7 O2 Ce1 119.61(16) . .
C8 O3 Ce1 134.21(19) . .
C8 O4 Ce1 136.9(2) . 2_645
C10 O5 Ce1 132.6(2) . 1_565
C10 O6 Ce1 129.0(2) . .
N1 O9 Ce1 99.32(18) . .
N1 O10 Ce1 95.04(17) . .

loop_
_geom_bond_atom_site_label_1
_geom_bond_atom_site_label_2
_geom_bond_distance
_geom_bond_site_symmetry_2
Ce1 O3 2.440(2) .
Ce1 O6 2.471(2) .
Ce1 O5 2.509(2) 1_545
Ce1 O4 2.518(2) 2_655
Ce1 O8 2.528(2) .
Ce1 O7 2.530(2) .
Ce1 O9 2.605(3) .
Ce1 O1 2.6592(19) .
Ce1 O10 2.689(2) .
Ce1 O2 2.790(2) .
C1 C2 1.377(4) .
C1 C6 1.393(4) .
C1 O1 1.399(3) .
C2 C3 1.380(5) .
C3 C4 1.375(5) .
C4 C5 1.399(5) .
C5 C6 1.385(4) .
C6 O2 1.373(4) .
C7 O2 1.431(3) .
C7 C8 1.508(4) .
C8 O4 1.249(3) .
C8 O3 1.252(4) .
C9 O1 1.434(4) .
C9 C10 1.523(4) .
C10 O6 1.243(4) .
C10 O5 1.247(3) .
N1 O11 1.223(3) .
N1 O9 1.255(4) .
N1 O10 1.261(3) .
O4 Ce1 2.518(2) 2_645
O5 Ce1 2.509(2) 1_565
